data_4323319
loop_
_publ_author_name
'F. Albert Cotton'
'Evgeny V. Dikarev'
'N. Nawar'
'Wai-Yeung Wong'

_publ_section_title
;
 W2Cl4(NR2)2(PR'3)2 Molecules. 4. A New Synthetic Route to Products with a
 Staggered Conformation. Preparations and Characterizations of
 W2Cl4(NR2)2(PR'3)2 (R = Et, Bu, Hex; R'3= Me3, Et2H) and an Intermediate
 Complex W2Cl4(NEt2)2(NHEt2)2
;
_journal_name_full 'Inorganic Chemistry'
_journal_page_first 559
_journal_page_last 566
_journal_paper_doi 10.1021/ic9610694
_journal_volume 36
_journal_year 1997
_chemical_compound_source synthesized
_chemical_formula_analytical 'not measured'
_chemical_formula_moiety 'C22 H54 Cl4 N2 P2 W2'
_chemical_formula_structural W2Cl4(NBu2)2(PMe3)2
_chemical_formula_sum 'C22 H54 Cl4 N2 P2 W2'
_chemical_formula_weight 918.11
_chemical_melting_point ?
_chemical_name_common
;
 cis,cis-Tetrachloro-bis(dibutylamido)-bis(trimethyl-
 phosphine) ditungsten(III)
;
_chemical_name_systematic
; 
 1,1,2,2-Tetrachloro-1,2-bis(dibutylamido)-(cis,cis)-
 1,2-bis(trimethylphosphine) ditungsten(III) 
;
_space_group_IT_number 2
_symmetry_cell_setting triclinic
_symmetry_space_group_name_Hall '-P 1'
_symmetry_space_group_name_H-M 'P -1'
_atom_sites_solution_hydrogens geom
_atom_sites_solution_primary direct
_atom_sites_solution_secondary difmap
_audit_creation_method SHELXL
_cell_angle_alpha 95.66(3)
_cell_angle_beta 97.99(4)
_cell_angle_gamma 91.26(3)
_cell_formula_units_Z 4
_cell_length_a 12.162(6)
_cell_length_b 14.955(4)
_cell_length_c 18.82(1)
_cell_measurement_reflns_used 25
_cell_measurement_temperature 123(2)
_cell_measurement_theta_max 14.33
_cell_measurement_theta_min 11.26
_cell_volume 3371(3)
_computing_cell_refinement 'CAD4 EXPRESS'
_computing_data_collection 'CAD4 V5 (Enraf-Nonius, 1989)'
_computing_data_reduction 'XCAD4 (Harms, 1993)'
_computing_molecular_graphics 'SHELXTL V.5 (Siemens, 1994)'
_computing_publication_material CIFTAB
_computing_structure_refinement 'SHELXL-93 (Sheldrick, 1993)'
_computing_structure_solution 'SHELXS-86 (Sheldrick, 1990)'
_diffrn_ambient_temperature 123(2)
_diffrn_measurement_device 'Enraf-Nonius CAD4'
_diffrn_measurement_method \w-2\q
_diffrn_radiation_monochromator graphite
_diffrn_radiation_source 'fine-focus sealed tube'
_diffrn_radiation_type 'Mo K\a'
_diffrn_radiation_wavelength 0.70930
_diffrn_reflns_av_R_equivalents 0.0432
_diffrn_reflns_av_sigmaI/netI 0.0544
_diffrn_reflns_limit_h_max 13
_diffrn_reflns_limit_h_min 0
_diffrn_reflns_limit_k_max 16
_diffrn_reflns_limit_k_min -16
_diffrn_reflns_limit_l_max 20
_diffrn_reflns_limit_l_min -20
_diffrn_reflns_number 9879
_diffrn_reflns_theta_max 22.95
_diffrn_reflns_theta_min 2.13
_diffrn_standards_decay_% 0
_diffrn_standards_interval_count 300
_diffrn_standards_interval_time 3600
_diffrn_standards_number 3
_exptl_absorpt_coefficient_mu 7.244
_exptl_absorpt_correction_T_max 0.9995
_exptl_absorpt_correction_T_min 0.3085
_exptl_absorpt_correction_type 'empirical via \y scans'
_exptl_crystal_colour red
_exptl_crystal_density_diffrn 1.809
_exptl_crystal_density_meas ?
_exptl_crystal_density_method 'not measured'
_exptl_crystal_description plate-shaped
_exptl_crystal_F_000 1784
_exptl_crystal_size_max 0.45
_exptl_crystal_size_mid 0.24
_exptl_crystal_size_min 0.10
_refine_diff_density_max 4.526
_refine_diff_density_min -3.266
_refine_diff_density_rms 0.327
_refine_ls_extinction_coef noref
_refine_ls_extinction_method none
_refine_ls_goodness_of_fit_all 1.059
_refine_ls_goodness_of_fit_obs 1.037
_refine_ls_hydrogen_treatment noref
_refine_ls_matrix_type full
_refine_ls_number_parameters 570
_refine_ls_number_reflns 9356
_refine_ls_number_restraints 15
_refine_ls_restrained_S_all 1.067
_refine_ls_restrained_S_obs 1.039
_refine_ls_R_factor_all 0.0827
_refine_ls_R_factor_obs 0.0576
_refine_ls_shift/esd_max -0.001
_refine_ls_shift/esd_mean 0.000
_refine_ls_structure_factor_coef Fsqd
_refine_ls_weighting_details 'w=1/[\s^2^(Fo^2^)+(0.1194P)^2^+12.5977P] where P=(Fo^2^+2Fc^2^)/3'
_refine_ls_weighting_scheme calc
_refine_ls_wR_factor_all 0.1709
_refine_ls_wR_factor_obs 0.1473
_reflns_number_observed 7435
_reflns_number_total 9357
_reflns_observed_criterion I>2\s(I)
_cod_data_source_file ic9610694_4.cif
_cod_data_source_block W2Cl4(NBu2)2(PMe3)2
_cod_depositor_comments
;
The following automatic conversions were performed:

'_chemical_melting_point' value 'not measured' was changed to '?' -
the value is undefined or not given.

Automatic conversion script
Id: cif_fix_values 1715 2011-07-08 13:25:40Z adriana 

The following automatic conversions were performed:

'_exptl_crystal_density_meas' value 'not measured' was changed to '?'
- the value is perceived as not measured.

Automatic conversion script
Id: cif_fix_values 3008 2015-01-20 13:52:24Z robertas 

The following automatic conversions were performed:

'_refine_ls_weighting_scheme' value 'calc
w=1/[\s^2^(Fo^2^)+(0.1194P)^2^+12.5977P] where P=(Fo^2^+2Fc^2^)/3'
was changed to 'calc'. New tag '_refine_ls_weighting_details' was
created. The value of the new tag was set to
'w=1/[\s^2^(Fo^2^)+(0.1194P)^2^+12.5977P] where P=(Fo^2^+2Fc^2^)/3'.

Automatic conversion script
Id: cif_fix_values 3143 2015-03-26 13:38:13Z robertas 
;
_cod_database_code 4323319

loop_
_symmetry_equiv_pos_as_xyz
'x, y, z'
'-x, -y, -z'

loop_
_atom_site_aniso_label
_atom_site_aniso_U_11
_atom_site_aniso_U_22
_atom_site_aniso_U_33
_atom_site_aniso_U_23
_atom_site_aniso_U_13
_atom_site_aniso_U_12
W1 0.0236(3) 0.0160(3) 0.0265(3) 0.0071(2) 0.0054(2) 0.0046(2)
W2 0.0258(3) 0.0162(3) 0.0233(3) 0.0069(2) 0.0046(2) 0.0046(2)
P1 0.030(2) 0.027(2) 0.037(2) 0.008(2) 0.006(2) -0.001(2)
P2 0.030(2) 0.025(2) 0.034(2) 0.015(2) -0.001(2) 0.005(2)
Cl1 0.028(2) 0.037(2) 0.045(2) 0.014(2) 0.016(2) 0.014(2)
Cl2 0.032(2) 0.023(2) 0.043(2) 0.017(2) 0.006(2) 0.0117(15)
Cl3 0.055(3) 0.035(2) 0.022(2) 0.0046(15) 0.011(2) -0.004(2)
Cl4 0.029(2) 0.034(2) 0.047(2) 0.007(2) 0.009(2) 0.015(2)
N1 0.021(6) 0.038(7) 0.029(7) 0.023(6) 0.003(5) -0.004(5)
N2 0.034(7) 0.018(6) 0.021(6) 0.009(5) 0.003(5) 0.003(5)
C1 0.024(8) 0.068(12) 0.048(11) 0.027(9) -0.001(8) 0.008(8)
C2 0.049(11) 0.052(10) 0.039(10) 0.022(8) 0.008(8) 0.008(9)
C3 0.062(12) 0.035(9) 0.053(12) 0.006(8) 0.015(9) -0.023(9)
C4 0.043(10) 0.030(8) 0.048(11) 0.019(7) -0.006(8) 0.005(7)
C5 0.051(11) 0.036(9) 0.059(12) 0.016(8) -0.013(9) -0.008(8)
C6 0.016(8) 0.065(12) 0.057(12) 0.022(9) -0.007(8) 0.000(8)
C7 0.033(8) 0.017(7) 0.036(9) 0.007(6) 0.013(7) 0.006(6)
C8 0.041(10) 0.036(9) 0.052(11) 0.016(8) -0.009(8) 0.011(8)
C9 0.060(13) 0.057(12) 0.053(13) 0.004(9) -0.013(10) 0.023(10)
C11 0.026(8) 0.021(7) 0.045(10) 0.006(7) -0.008(7) 0.004(6)
C12 0.037(9) 0.032(8) 0.022(8) 0.007(6) 0.003(7) 0.004(7)
C13 0.033(8) 0.032(8) 0.024(8) 0.001(6) 0.012(7) 0.012(7)
C14 0.063(12) 0.046(10) 0.048(11) 0.014(8) 0.016(9) 0.033(9)
C15 0.029(8) 0.019(7) 0.018(7) 0.005(5) 0.012(6) 0.004(6)
C16 0.045(9) 0.025(7) 0.019(8) -0.003(6) 0.014(7) 0.000(7)
C17 0.033(9) 0.036(9) 0.034(9) 0.004(7) 0.014(7) 0.006(7)
C18 0.048(11) 0.044(10) 0.049(11) 0.016(8) 0.024(9) -0.006(8)
C19 0.059(11) 0.020(7) 0.024(8) 0.011(6) 0.007(7) -0.001(7)
C20 0.033(9) 0.025(8) 0.044(10) 0.015(7) 0.008(7) -0.001(7)
C21 0.036(9) 0.025(8) 0.061(12) -0.001(7) 0.003(8) 0.026(7)
C22 0.066(13) 0.048(11) 0.073(14) 0.027(10) 0.035(11) 0.038(10)
W3 0.0213(3) 0.0162(3) 0.0225(3) 0.0087(2) 0.0060(2) 0.0051(2)
W4 0.0209(3) 0.0185(3) 0.0286(3) 0.0090(2) 0.0079(2) 0.0065(2)
P3 0.034(2) 0.023(2) 0.025(2) 0.014(2) 0.006(2) 0.010(2)
C23 0.038(9) 0.041(9) 0.031(9) 0.020(7) 0.005(7) 0.025(7)
C24 0.041(9) 0.039(9) 0.032(9) 0.020(7) 0.019(7) 0.024(7)
C25 0.083(14) 0.013(7) 0.052(11) 0.019(7) 0.013(10) 0.012(8)
P4 0.040(2) 0.021(2) 0.055(3) 0.000(2) 0.012(2) 0.012(2)
C26 0.044(11) 0.052(11) 0.072(14) 0.008(10) 0.016(10) 0.023(9)
Cl5 0.035(2) 0.027(2) 0.039(2) 0.017(2) 0.004(2) -0.004(2)
Cl6 0.041(2) 0.032(2) 0.027(2) 0.0018(15) 0.002(2) 0.004(2)
Cl7 0.038(2) 0.054(2) 0.046(3) 0.023(2) 0.022(2) 0.018(2)
Cl8 0.036(2) 0.025(2) 0.047(2) 0.010(2) 0.006(2) -0.006(2)
N3 0.023(5) 0.024(5) 0.027(6) 0.016(4) 0.002(5) 0.016(4)
N4 0.030(7) 0.029(7) 0.034(7) 0.010(5) 0.005(6) 0.010(5)
C29 0.034(9) 0.019(7) 0.033(9) 0.011(6) 0.000(7) 0.010(6)
C30 0.068(12) 0.037(9) 0.028(9) 0.002(7) -0.006(8) 0.035(9)
C31 0.071(13) 0.028(8) 0.037(10) 0.003(7) -0.001(9) 0.008(8)
C32 0.076(14) 0.040(10) 0.045(11) -0.009(8) 0.014(10) -0.009(10)
C33 0.032(8) 0.034(8) 0.020(8) 0.011(6) 0.007(6) 0.010(7)
C34 0.041(9) 0.033(8) 0.033(9) 0.009(7) 0.007(7) 0.009(7)
C35 0.066(12) 0.038(9) 0.052(11) 0.012(8) 0.036(10) 0.003(9)
C36 0.049(12) 0.073(13) 0.078(15) 0.038(11) 0.044(11) 0.024(10)
C37 0.018(7) 0.039(8) 0.033(9) 0.015(7) -0.002(6) 0.012(6)
C38 0.024(8) 0.032(8) 0.036(9) 0.010(7) 0.005(7) 0.013(6)
C39 0.033(9) 0.044(10) 0.048(11) 0.005(8) -0.002(8) 0.009(8)
C40 0.039(10) 0.050(11) 0.052(12) -0.005(9) -0.006(9) -0.001(8)
C41 0.038(9) 0.028(8) 0.044(10) 0.014(7) 0.010(8) 0.006(7)
C42 0.060(13) 0.074(14) 0.065(14) 0.053(11) 0.016(11) 0.009(11)

loop_
_atom_site_label
_atom_site_type_symbol
_atom_site_fract_x
_atom_site_fract_y
_atom_site_fract_z
_atom_site_U_iso_or_equiv
_atom_site_thermal_displace_type
_atom_site_occupancy
_atom_site_calc_flag
_atom_site_refinement_flags
_atom_site_disorder_group
W1 W 0.30077(5) 0.08619(3) 0.18585(3) 0.0215(2) Uani 1 d . .
W2 W 0.30641(5) 0.22794(3) 0.24853(3) 0.0213(2) Uani 1 d . .
P1 P 0.1287(3) 0.0209(2) 0.2266(2) 0.0309(9) Uani 1 d . .
P2 P 0.5046(3) 0.2269(2) 0.3106(2) 0.0294(9) Uani 1 d . .
Cl1 Cl 0.4733(3) 0.0677(2) 0.1400(2) 0.0346(9) Uani 1 d . .
Cl2 Cl 0.3725(3) -0.0173(2) 0.2713(2) 0.0317(8) Uani 1 d . .
Cl3 Cl 0.2859(3) 0.2055(2) 0.3719(2) 0.0369(9) Uani 1 d . .
Cl4 Cl 0.1192(3) 0.2772(2) 0.2389(2) 0.0357(9) Uani 1 d . .
N1 N 0.2127(9) 0.1020(8) 0.0961(6) 0.028(3) Uani 1 d . .
N2 N 0.3585(10) 0.3078(7) 0.1837(6) 0.024(3) Uani 1 d . .
C1 C -0.0043(13) 0.0610(12) 0.1910(10) 0.046(4) Uani 1 d . .
H1A H -0.0080(13) 0.0633(12) 0.1389(10) 0.069 Uiso 1 calc R .
H1B H -0.0139(13) 0.1213(12) 0.2143(10) 0.069 Uiso 1 calc R .
H1C H -0.0635(13) 0.0201(12) 0.2004(10) 0.069 Uiso 1 calc R .
C2 C 0.1209(15) 0.0209(12) 0.3216(9) 0.045(4) Uani 1 d . .
H2A H 0.1907(15) -0.0002(12) 0.3459(9) 0.068 Uiso 1 calc R .
H2B H 0.0592(15) -0.0191(12) 0.3283(9) 0.068 Uiso 1 calc R .
H2C H 0.1088(15) 0.0821(12) 0.3422(9) 0.068 Uiso 1 calc R .
C3 C 0.1142(16) -0.0965(10) 0.1921(10) 0.050(5) Uani 1 d . .
H3A H 0.1825(16) -0.1269(10) 0.2079(10) 0.074 Uiso 1 calc R .
H3B H 0.1005(16) -0.1018(10) 0.1393(10) 0.074 Uiso 1 calc R .
H3C H 0.0516(16) -0.1246(10) 0.2103(10) 0.074 Uiso 1 calc R .
C4 C 0.5533(14) 0.1333(10) 0.3603(9) 0.041(4) Uani 1 d . .
H4A H 0.5433(14) 0.0774(10) 0.3280(9) 0.061 Uiso 1 calc R .
H4B H 0.5105(14) 0.1286(10) 0.4003(9) 0.061 Uiso 1 calc R .
H4C H 0.6322(14) 0.1437(10) 0.3794(9) 0.061 Uiso 1 calc R .
C5 C 0.5305(15) 0.3192(11) 0.3792(10) 0.050(5) Uani 1 d . .
H5A H 0.4766(15) 0.3162(11) 0.4131(10) 0.076 Uiso 1 calc R .
H5B H 0.5233(15) 0.3758(11) 0.3571(10) 0.076 Uiso 1 calc R .
H5C H 0.6059(15) 0.3163(11) 0.4050(10) 0.076 Uiso 1 calc R .
C6 C 0.6116(12) 0.2465(12) 0.2559(10) 0.046(5) Uani 1 d . .
H6A H 0.6061(12) 0.1992(12) 0.2155(10) 0.069 Uiso 1 calc R .
H6B H 0.6847(12) 0.2456(12) 0.2852(10) 0.069 Uiso 1 calc R .
H6C H 0.6021(12) 0.3051(12) 0.2373(10) 0.069 Uiso 1 calc R .
C7 C 0.1631(12) 0.1775(9) 0.0601(8) 0.027(3) Uani 1 d . .
H7A H 0.2094(12) 0.1922(9) 0.0232(8) 0.033 Uiso 1 calc R .
H7B H 0.1668(12) 0.2306(9) 0.0962(8) 0.033 Uiso 1 calc R .
C8 C 0.0429(14) 0.1627(11) 0.0236(10) 0.044(4) Uani 1 d . .
H8A H 0.0380(14) 0.1097(11) -0.0128(10) 0.053 Uiso 1 calc R 1
H8B H -0.0047(14) 0.1496(11) 0.0602(10) 0.053 Uiso 1 calc R 1
C9 C -0.0006(17) 0.2428(12) -0.0127(11) 0.059(5) Uani 1 d . 1
H9A H 0.0267(17) 0.2401(12) -0.0600(11) 0.070 Uiso 1 calc R 1
H9B H -0.0825(17) 0.2348(12) -0.0227(11) 0.070 Uiso 1 calc R 1
C10 C 0.0252(47) 0.3354(32) 0.0236(28) 0.069(9) Uiso 0.46(4) d P 1
H10A H -0.0093(47) 0.3792(32) -0.0073(28) 0.104 Uiso 0.46(4) calc PR 1
H10B H 0.1058(47) 0.3467(32) 0.0322(28) 0.104 Uiso 0.46(4) calc PR 1
H10C H -0.0041(47) 0.3414(32) 0.0697(28) 0.104 Uiso 0.46(4) calc PR 1
C91 C -0.0006(17) 0.2428(12) -0.0127(11) 0.990 Uiso 0.00 d P 2
C101 C -0.0315(40) 0.3122(29) 0.0444(23) 0.069(9) Uiso 0.54(4) d P 2
H10D H -0.0600(40) 0.3649(29) 0.0217(23) 0.104 Uiso 0.54(4) calc PR 2
H10E H 0.0343(40) 0.3303(29) 0.0796(23) 0.104 Uiso 0.54(4) calc PR 2
H10F H -0.0889(40) 0.2865(29) 0.0689(23) 0.104 Uiso 0.54(4) calc PR 2
C11 C 0.2066(12) 0.0154(9) 0.0488(9) 0.032(4) Uani 1 d . .
H11A H 0.1275(12) -0.0041(9) 0.0352(9) 0.038 Uiso 1 calc R .
H11B H 0.2437(12) -0.0308(9) 0.0769(9) 0.038 Uiso 1 calc R .
C12 C 0.2589(13) 0.0190(9) -0.0194(8) 0.030(3) Uani 1 d . .
H12A H 0.3347(13) 0.0467(9) -0.0068(8) 0.036 Uiso 1 calc R .
H12B H 0.2147(13) 0.0576(9) -0.0516(8) 0.036 Uiso 1 calc R .
C13 C 0.2654(12) -0.0742(9) -0.0594(8) 0.029(3) Uani 1 d . .
H13A H 0.1893(12) -0.1016(9) -0.0703(8) 0.035 Uiso 1 calc R .
H13B H 0.2917(12) -0.0668(9) -0.1060(8) 0.035 Uiso 1 calc R .
C14 C 0.3394(16) -0.1389(12) -0.0207(10) 0.050(5) Uani 1 d . .
H14A H 0.3374(16) -0.1962(12) -0.0510(10) 0.076 Uiso 1 calc R .
H14B H 0.3131(16) -0.1486(12) 0.0249(10) 0.076 Uiso 1 calc R .
H14C H 0.4157(16) -0.1138(12) -0.0109(10) 0.076 Uiso 1 calc R .
C15 C 0.3916(11) 0.2979(8) 0.1115(7) 0.021(3) Uani 1 d . .
H15A H 0.3285(11) 0.3153(8) 0.0771(7) 0.025 Uiso 1 calc R .
H15B H 0.4031(11) 0.2334(8) 0.0987(7) 0.025 Uiso 1 calc R .
C16 C 0.4937(13) 0.3499(9) 0.0993(7) 0.029(3) Uani 1 d . .
H16A H 0.4915(13) 0.4124(9) 0.1218(7) 0.035 Uiso 1 calc R .
H16B H 0.5604(13) 0.3226(9) 0.1234(7) 0.035 Uiso 1 calc R .
C17 C 0.5033(13) 0.3515(10) 0.0221(8) 0.033(4) Uani 1 d . .
H17A H 0.4387(13) 0.3824(10) -0.0010(8) 0.040 Uiso 1 calc R .
H17B H 0.4995(13) 0.2888(10) -0.0008(8) 0.040 Uiso 1 calc R .
C18 C 0.6092(14) 0.3978(11) 0.0069(10) 0.045(4) Uani 1 d . .
H18A H 0.6087(14) 0.3958(11) -0.0454(10) 0.067 Uiso 1 calc R .
H18B H 0.6739(14) 0.3667(11) 0.0282(10) 0.067 Uiso 1 calc R .
H18C H 0.6130(14) 0.4605(11) 0.0280(10) 0.067 Uiso 1 calc R .
C19 C 0.3587(14) 0.4020(9) 0.2159(8) 0.033(4) Uani 1 d . .
H19A H 0.4358(14) 0.4275(9) 0.2232(8) 0.040 Uiso 1 calc R .
H19B H 0.3339(14) 0.4029(9) 0.2639(8) 0.040 Uiso 1 calc R .
C20 C 0.2832(13) 0.4624(9) 0.1694(9) 0.033(4) Uani 1 d . .
H20A H 0.3083(13) 0.4630(9) 0.1217(9) 0.040 Uiso 1 calc R .
H20B H 0.2059(13) 0.4376(9) 0.1619(9) 0.040 Uiso 1 calc R .
C21 C 0.2870(14) 0.5573(10) 0.2061(10) 0.041(4) Uani 1 d . .
H21A H 0.2642(14) 0.5557(10) 0.2545(10) 0.049 Uiso 1 calc R .
H21B H 0.3645(14) 0.5817(10) 0.2129(10) 0.049 Uiso 1 calc R .
C22 C 0.2134(17) 0.6195(12) 0.1646(11) 0.058(5) Uani 1 d . .
H22A H 0.2194(17) 0.6797(12) 0.1910(11) 0.087 Uiso 1 calc R .
H22B H 0.1361(17) 0.5967(12) 0.1587(11) 0.087 Uiso 1 calc R .
H22C H 0.2365(17) 0.6227(12) 0.1171(11) 0.087 Uiso 1 calc R .
W3 W 0.34500(4) 0.32093(3) 0.71114(3) 0.0192(2) Uani 1 d . .
W4 W 0.15346(4) 0.31114(3) 0.67879(3) 0.0217(2) Uani 1 d . .
P3 P 0.3587(3) 0.2035(2) 0.7991(2) 0.0266(8) Uani 1 d . .
C23 C 0.4999(13) 0.2013(10) 0.8367(8) 0.035(4) Uani 1 d . .
H23A H 0.5459(13) 0.1930(10) 0.7979(8) 0.053 Uiso 1 calc R .
H23B H 0.5103(13) 0.1515(10) 0.8669(8) 0.053 Uiso 1 calc R .
H23C H 0.5219(13) 0.2582(10) 0.8662(8) 0.053 Uiso 1 calc R .
C24 C 0.2899(13) 0.2192(10) 0.8790(8) 0.035(4) Uani 1 d . .
H24A H 0.2095(13) 0.2214(10) 0.8644(8) 0.052 Uiso 1 calc R .
H24B H 0.3173(13) 0.2756(10) 0.9074(8) 0.052 Uiso 1 calc R .
H24C H 0.3057(13) 0.1689(10) 0.9081(8) 0.052 Uiso 1 calc R .
C25 C 0.3249(17) 0.0866(9) 0.7646(10) 0.048(5) Uani 1 d . .
H25A H 0.2470(17) 0.0806(9) 0.7423(10) 0.072 Uiso 1 calc R .
H25B H 0.3366(17) 0.0487(9) 0.8044(10) 0.072 Uiso 1 calc R .
H25C H 0.3728(17) 0.0677(9) 0.7285(10) 0.072 Uiso 1 calc R .
P4 P 0.1172(4) 0.4721(3) 0.7188(3) 0.0387(10) Uani 1 d D 3
C26 C -0.0295(14) 0.4835(12) 0.6990(11) 0.055(5) Uani 1 d D 3
H26A H -0.0567(14) 0.4515(12) 0.6517(11) 0.082 Uiso 1 calc R 3
H26B H -0.0460(14) 0.5473(12) 0.6987(11) 0.082 Uiso 1 calc R 3
H26C H -0.0662(14) 0.4578(12) 0.7359(11) 0.082 Uiso 1 calc R 3
C27 C 0.1548(32) 0.5321(31) 0.8046(20) 0.051(7) Uiso 0.50(7) d PD 3
H27A H 0.2350(32) 0.5289(31) 0.8193(20) 0.077 Uiso 0.50(7) calc PR 3
H27B H 0.1149(32) 0.5057(31) 0.8398(20) 0.077 Uiso 0.50(7) calc PR 3
H27C H 0.1352(32) 0.5951(31) 0.8025(20) 0.077 Uiso 0.50(7) calc PR 3
C28 C 0.1607(29) 0.5559(28) 0.6582(29) 0.053(7) Uiso 0.50(7) d PD 3
H28A H 0.1440(29) 0.5302(28) 0.6077(29) 0.080 Uiso 0.50(7) calc PR 3
H28B H 0.2407(29) 0.5696(28) 0.6702(29) 0.080 Uiso 0.50(7) calc PR 3
H28C H 0.1201(29) 0.6112(28) 0.6651(29) 0.080 Uiso 0.50(7) calc PR 3
P41 P 0.1172(4) 0.4721(3) 0.7188(3) 0.990 Uiso 0.00 d PD 4
C261 C -0.0295(14) 0.4835(12) 0.6990(11) 0.990(2) Uiso 0.000(2) d PD 4
C271 C 0.1325(32) 0.5042(35) 0.8164(15) 0.051(7) Uiso 0.50(7) d PD 4
H27D H 0.2108(32) 0.5017(35) 0.8370(15) 0.077 Uiso 0.50(7) calc PR 4
H27E H 0.0877(32) 0.4626(35) 0.8386(15) 0.077 Uiso 0.50(7) calc PR 4
H27F H 0.1072(32) 0.5655(35) 0.8255(15) 0.077 Uiso 0.50(7) calc PR 4
C281 C 0.1760(27) 0.5704(23) 0.6874(32) 0.053(7) Uiso 0.50(7) d PD 4
H28D H 0.2572(27) 0.5694(23) 0.6964(32) 0.080 Uiso 0.50(7) calc PR 4
H28E H 0.1511(27) 0.6247(23) 0.7132(32) 0.080 Uiso 0.50(7) calc PR 4
H28F H 0.1515(27) 0.5705(23) 0.6356(32) 0.080 Uiso 0.50(7) calc PR 4
Cl5 Cl 0.4188(3) 0.4524(2) 0.6676(2) 0.0329(9) Uani 1 d . .
Cl6 Cl 0.3912(3) 0.4087(2) 0.8271(2) 0.0337(9) Uani 1 d . .
Cl7 Cl 0.0642(3) 0.2997(3) 0.7848(2) 0.0432(10) Uani 1 d . .
Cl8 Cl 0.0977(3) 0.1558(2) 0.6526(2) 0.0355(9) Uani 1 d . .
N3 N 0.3948(9) 0.2389(7) 0.6395(6) 0.024(3) Uani 1 d U .
N4 N 0.1337(10) 0.3384(8) 0.5794(7) 0.030(3) Uani 1 d . .
C29 C 0.3466(12) 0.1785(9) 0.5767(8) 0.029(3) Uani 1 d . .
H29A H 0.3646(12) 0.2040(9) 0.5329(8) 0.034 Uiso 1 calc R .
H29B H 0.2648(12) 0.1778(9) 0.5745(8) 0.034 Uiso 1 calc R .
C30 C 0.3833(16) 0.0816(10) 0.5737(9) 0.045(5) Uani 1 d . .
H30A H 0.4646(16) 0.0809(10) 0.5733(9) 0.054 Uiso 1 calc R .
H30B H 0.3671(16) 0.0554(10) 0.6175(9) 0.054 Uiso 1 calc R .
C31 C 0.3251(16) 0.0242(11) 0.5074(9) 0.046(4) Uani 1 d . .
H31A H 0.3358(16) 0.0537(11) 0.4639(9) 0.055 Uiso 1 calc R .
H31B H 0.3604(16) -0.0348(11) 0.5038(9) 0.055 Uiso 1 calc R .
C32 C 0.2048(17) 0.0093(12) 0.5084(10) 0.054(5) Uani 1 d . .
H32A H 0.1723(17) -0.0280(12) 0.4645(10) 0.081 Uiso 1 calc R .
H32B H 0.1689(17) 0.0673(12) 0.5108(10) 0.081 Uiso 1 calc R .
H32C H 0.1936(17) -0.0213(12) 0.5507(10) 0.081 Uiso 1 calc R .
C33 C 0.5213(12) 0.2381(10) 0.6512(8) 0.028(3) Uani 1 d . .
H33A H 0.5500(12) 0.2804(10) 0.6939(8) 0.033 Uiso 1 calc R .
H33B H 0.5446(12) 0.1772(10) 0.6615(8) 0.033 Uiso 1 calc R .
C34 C 0.5722(13) 0.2639(10) 0.5874(8) 0.035(4) Uani 1 d . .
H34A H 0.5353(13) 0.3172(10) 0.5693(8) 0.042 Uiso 1 calc R .
H34B H 0.5600(13) 0.2139(10) 0.5483(8) 0.042 Uiso 1 calc R .
C35 C 0.6961(15) 0.2851(11) 0.6073(10) 0.049(5) Uani 1 d . .
H35A H 0.7257(15) 0.3047(11) 0.5647(10) 0.058 Uiso 1 calc R .
H35B H 0.7076(15) 0.3357(11) 0.6459(10) 0.058 Uiso 1 calc R .
C36 C 0.7592(16) 0.2085(13) 0.6320(12) 0.061(6) Uani 1 d . .
H36A H 0.8381(16) 0.2264(13) 0.6439(12) 0.092 Uiso 1 calc R .
H36B H 0.7498(16) 0.1585(13) 0.5936(12) 0.092 Uiso 1 calc R .
H36C H 0.7317(16) 0.1895(13) 0.6749(12) 0.092 Uiso 1 calc R .
C37 C 0.0177(11) 0.3197(10) 0.5434(8) 0.030(3) Uani 1 d . .
H37A H -0.0129(11) 0.3759(10) 0.5266(8) 0.036 Uiso 1 calc R .
H37B H -0.0280(11) 0.3000(10) 0.5790(8) 0.036 Uiso 1 calc R .
C38 C 0.0090(12) 0.2487(9) 0.4804(8) 0.030(3) Uani 1 d . .
H38A H 0.0398(12) 0.1926(9) 0.4974(8) 0.036 Uiso 1 calc R .
H38B H 0.0549(12) 0.2684(9) 0.4449(8) 0.036 Uiso 1 calc R .
C39 C -0.1083(13) 0.2287(11) 0.4431(9) 0.043(4) Uani 1 d . .
H39A H -0.1525(13) 0.2015(11) 0.4764(9) 0.051 Uiso 1 calc R .
H39B H -0.1427(13) 0.2857(11) 0.4309(9) 0.051 Uiso 1 calc R .
C40 C -0.1111(14) 0.1660(12) 0.3757(10) 0.049(5) Uani 1 d . .
H40A H -0.1882(14) 0.1545(12) 0.3530(10) 0.073 Uiso 1 calc R .
H40B H -0.0783(14) 0.1092(12) 0.3878(10) 0.073 Uiso 1 calc R .
H40C H -0.0686(14) 0.1933(12) 0.3424(10) 0.073 Uiso 1 calc R .
C41 C 0.2088(13) 0.3665(10) 0.5315(9) 0.036(4) Uani 1 d . .
H41A H 0.2233(13) 0.3132(10) 0.4990(9) 0.043 Uiso 1 calc R 5
H41B H 0.2804(13) 0.3866(10) 0.5612(9) 0.043 Uiso 1 calc R 5
C42 C 0.1709(17) 0.4403(14) 0.4856(11) 0.062(6) Uani 1 d D 5
H42A H 0.1629(17) 0.4965(14) 0.5167(11) 0.075 Uiso 1 calc R 5
H42B H 0.0978(17) 0.4231(14) 0.4567(11) 0.075 Uiso 1 calc R 5
C43 C 0.2637(19) 0.4563(16) 0.4320(12) 0.042(5) Uiso 0.72(2) d PD 5
H43A H 0.2787(19) 0.3981(16) 0.4060(12) 0.051 Uiso 0.72(2) calc PR 5
H43B H 0.2338(19) 0.4966(16) 0.3958(12) 0.051 Uiso 0.72(2) calc PR 5
C44 C 0.3661(24) 0.4957(20) 0.4722(17) 0.070(8) Uiso 0.72(2) d PD 5
H44A H 0.4199(24) 0.5044(20) 0.4390(17) 0.105 Uiso 0.72(2) calc PR 5
H44B H 0.3964(24) 0.4554(20) 0.5075(17) 0.105 Uiso 0.72(2) calc PR 5
H44C H 0.3516(24) 0.5538(20) 0.4973(17) 0.105 Uiso 0.72(2) calc PR 5
C421 C 0.1709(17) 0.4403(14) 0.4856(11) 0.990 Uiso 0.00 d PD 6
C431 C 0.2615(41) 0.5135(30) 0.4725(30) 0.042(5) Uiso 0.28(2) d PD 6
H43C H 0.2244(41) 0.5674(30) 0.4556(30) 0.051 Uiso 0.28(2) calc PR 6
H43D H 0.3112(41) 0.5320(30) 0.5181(30) 0.051 Uiso 0.28(2) calc PR 6
C441 C 0.3265(54) 0.4736(46) 0.4179(38) 0.070(8) Uiso 0.28(2) d PD 6
H44D H 0.3826(54) 0.5179(46) 0.4093(38) 0.105 Uiso 0.28(2) calc PR 6
H44E H 0.2769(54) 0.4558(46) 0.3728(38) 0.105 Uiso 0.28(2) calc PR 6
H44F H 0.3634(54) 0.4206(46) 0.4351(38) 0.105 Uiso 0.28(2) calc PR 6

loop_
_atom_type_symbol
_atom_type_description
_atom_type_scat_dispersion_real
_atom_type_scat_dispersion_imag
_atom_type_scat_source
C C 0.0033 0.0016 'International Tables Vol C Tables 4.2.6.8 and 6.1.1.4'
H H 0.0000 0.0000 'International Tables Vol C Tables 4.2.6.8 and 6.1.1.4'
W W -0.8490 6.8722 'International Tables Vol C Tables 4.2.6.8 and 6.1.1.4'
Cl Cl 0.1484 0.1585 'International Tables Vol C Tables 4.2.6.8 and 6.1.1.4'
P P 0.1023 0.0942 'International Tables Vol C Tables 4.2.6.8 and 6.1.1.4'
N N 0.0061 0.0033 'International Tables Vol C Tables 4.2.6.8 and 6.1.1.4'

loop_
_geom_angle_atom_site_label_1
_geom_angle_atom_site_label_2
_geom_angle_atom_site_label_3
_geom_angle
_geom_angle_site_symmetry_1
_geom_angle_site_symmetry_3
_geom_angle_publ_flag
N1 W1 W2 103.0(4) . . y
N1 W1 Cl1 96.7(4) . . y
W2 W1 Cl1 107.70(10) . . y
N1 W1 Cl2 147.5(4) . . y
W2 W1 Cl2 107.32(10) . . y
Cl1 W1 Cl2 85.12(13) . . y
N1 W1 P1 88.3(3) . . y
W2 W1 P1 99.00(10) . . y
Cl1 W1 P1 150.84(13) . . y
Cl2 W1 P1 75.75(13) . . y
N2 W2 W1 104.5(3) . . y
N2 W2 Cl4 96.8(4) . . y
W1 W2 Cl4 107.00(10) . . y
N2 W2 Cl3 146.7(3) . . y
W1 W2 Cl3 106.51(10) . . y
Cl4 W2 Cl3 85.65(15) . . y
N2 W2 P2 87.9(4) . . y
W1 W2 P2 97.36(10) . . y
Cl4 W2 P2 153.07(14) . . y
Cl3 W2 P2 76.40(14) . . y
C1 P1 C2 103.5(9) . . n
C1 P1 C3 101.1(9) . . n
C2 P1 C3 104.3(8) . . n
C1 P1 W1 118.0(6) . . n
C2 P1 W1 119.8(6) . . n
C3 P1 W1 107.8(6) . . n
C5 P2 C6 101.5(9) . . n
C5 P2 C4 101.4(8) . . n
C6 P2 C4 104.4(8) . . n
C5 P2 W2 109.9(6) . . n
C6 P2 W2 116.1(5) . . n
C4 P2 W2 120.9(5) . . n
C7 N1 C11 114.1(11) . . n
C7 N1 W1 136.9(10) . . n
C11 N1 W1 108.5(9) . . n
C15 N2 C19 113.9(10) . . n
C15 N2 W2 136.3(8) . . n
C19 N2 W2 109.7(9) . . n
N1 C7 C8 116.4(11) . . n
C91 C8 C7 112.8(14) . . n
C9 C8 C7 112.8(14) . . n
C10 C9 C8 120.1(24) . . n
C8 C91 C101 108.4(23) . . n
N1 C11 C12 114.9(11) . . n
C11 C12 C13 112.1(11) . . n
C14 C13 C12 116.2(13) . . n
N2 C15 C16 118.2(11) . . n
C17 C16 C15 112.8(12) . . n
C16 C17 C18 114.9(13) . . n
N2 C19 C20 113.5(12) . . n
C21 C20 C19 110.5(13) . . n
C22 C21 C20 113.4(15) . . n
N3 W3 W4 102.4(3) . . y
N3 W3 Cl5 94.6(3) . . y
W4 W3 Cl5 109.45(10) . . y
N3 W3 Cl6 146.8(3) . . y
W4 W3 Cl6 109.70(10) . . y
Cl5 W3 Cl6 82.91(13) . . y
N3 W3 P3 91.1(3) . . y
W4 W3 P3 97.46(10) . . y
Cl5 W3 P3 150.52(13) . . y
Cl6 W3 P3 76.72(13) . . y
N4 W4 W3 103.2(4) . . y
N4 W4 Cl8 95.8(4) . . y
W3 W4 Cl8 108.22(10) . . y
N4 W4 Cl7 145.4(4) . . y
W3 W4 Cl7 109.78(11) . . y
Cl8 W4 Cl7 83.52(15) . . y
N4 W4 P4 89.8(4) . . y
W3 W4 P4 96.88(11) . . y
Cl8 W4 P4 152.17(14) . . y
Cl7 W4 P4 76.7(2) . . y
N4 W4 P41 89.8(4) . . y
W3 W4 P41 96.88(11) . . y
Cl8 W4 P41 152.17(14) . . y
Cl7 W4 P41 76.7(2) . . y
C23 P3 C24 102.2(8) . . n
C23 P3 C25 103.1(8) . . n
C24 P3 C25 103.8(8) . . n
C23 P3 W3 106.9(5) . . n
C24 P3 W3 119.9(5) . . n
C25 P3 W3 118.6(6) . . n
C27 P4 C26 104.7(14) . . n
C27 P4 C28 101.2(15) . . n
C26 P4 C28 97.7(13) . . n
C27 P4 W4 128.4(15) . . n
C26 P4 W4 106.1(6) . . n
C28 P4 W4 114.3(16) . . n
C261 P41 C281 104.3(14) . . n
C261 P41 C271 98.2(13) . . n
C281 P41 C271 101.6(15) . . n
C261 P41 W4 106.1(6) . . n
C281 P41 W4 126.0(15) . . n
C271 P41 W4 116.7(16) . . n
C29 N3 C33 111.9(11) . . n
C29 N3 W3 138.2(9) . . n
C33 N3 W3 109.9(8) . . n
C41 N4 C37 113.6(12) . . n
C41 N4 W4 134.0(10) . . n
C37 N4 W4 112.2(9) . . n
N3 C29 C30 116.7(12) . . n
C31 C30 C29 112.2(13) . . n
C32 C31 C30 113.4(16) . . n
C34 C33 N3 113.1(12) . . n
C33 C34 C35 111.4(13) . . n
C36 C35 C34 113.5(14) . . n
N4 C37 C38 113.0(12) . . n
C37 C38 C39 113.7(13) . . n
C40 C39 C38 111.6(14) . . n
N4 C41 C421 116.9(14) . . n
N4 C41 C42 116.9(14) . . n
C41 C42 C43 108.6(17) . . n
C44 C43 C42 111.2(19) . . n
C41 C421 C431 118.1(27) . . n
C441 C431 C421 108.6(28) . . n

loop_
_geom_bond_atom_site_label_1
_geom_bond_atom_site_label_2
_geom_bond_distance
_geom_bond_site_symmetry_2
_geom_bond_publ_flag
W1 N1 1.908(11) . y
W1 W2 2.3169(11) . y
W1 Cl1 2.388(4) . y
W1 Cl2 2.430(4) . y
W1 P1 2.535(4) . y
W2 N2 1.946(10) . y
W2 Cl4 2.396(4) . y
W2 Cl3 2.424(4) . y
W2 P2 2.529(4) . y
P1 C1 1.80(2) . n
P1 C2 1.80(2) . n
P1 C3 1.81(2) . n
P2 C5 1.79(2) . n
P2 C6 1.80(2) . n
P2 C4 1.824(15) . n
N1 C7 1.47(2) . n
N1 C11 1.49(2) . n
N2 C15 1.47(2) . n
N2 C19 1.48(2) . n
C7 C8 1.53(2) . n
C8 C91 1.51(2) . n
C8 C9 1.51(2) . n
C9 C10 1.49(5) . n
C91 C101 1.51(5) . n
C11 C12 1.51(2) . n
C12 C13 1.53(2) . n
C13 C14 1.51(2) . n
C15 C16 1.51(2) . n
C16 C17 1.48(2) . n
C17 C18 1.52(2) . n
C19 C20 1.55(2) . n
C20 C21 1.51(2) . n
C21 C22 1.50(2) . n
W3 N3 1.903(12) . y
W3 W4 2.3221(14) . y
W3 Cl5 2.406(3) . y
W3 Cl6 2.421(4) . y
W3 P3 2.523(4) . y
W4 N4 1.937(12) . y
W4 Cl8 2.389(3) . y
W4 Cl7 2.418(4) . y
W4 P4 2.518(4) . y
W4 P41 2.518(4) . y
P3 C23 1.77(2) . n
P3 C24 1.818(15) . n
P3 C25 1.821(15) . n
P4 C27 1.76(3) . n
P4 C26 1.79(2) . n
P4 C28 1.89(3) . n
P41 C261 1.79(2) . n
P41 C281 1.81(2) . n
P41 C271 1.83(3) . n
N3 C29 1.46(2) . n
N3 C33 1.52(2) . n
N4 C41 1.45(2) . n
N4 C37 1.49(2) . n
C29 C30 1.52(2) . n
C30 C31 1.52(2) . n
C31 C32 1.48(3) . n
C33 C34 1.50(2) . n
C34 C35 1.52(2) . n
C35 C36 1.47(3) . n
C37 C38 1.50(2) . n
C38 C39 1.51(2) . n
C39 C40 1.50(2) . n
C41 C421 1.51(2) . n
C41 C42 1.51(2) . n
C42 C43 1.64(3) . n
C43 C44 1.45(3) . n
C421 C431 1.60(3) . n
C431 C441 1.47(4) . n

loop_
_geom_torsion_atom_site_label_1
_geom_torsion_atom_site_label_2
_geom_torsion_atom_site_label_3
_geom_torsion_atom_site_label_4
_geom_torsion
_geom_torsion_site_symmetry_1
_geom_torsion_site_symmetry_2
_geom_torsion_site_symmetry_3
_geom_torsion_site_symmetry_4
_geom_torsion_publ_flag
P1 W1 W2 P2 126.72(13) . . . . y
P1 W1 W2 N2 -143.6(4) . . . . y
P1 W1 W2 Cl3 48.78(15) . . . . y
P1 W1 W2 Cl4 -41.67(14) . . . . y
N1 W1 W2 P2 -142.9(3) . . . . y
N1 W1 W2 N2 -53.3(5) . . . . y
N1 W1 W2 Cl3 139.1(4) . . . . y
N1 W1 W2 Cl4 48.7(3) . . . . y
Cl1 W1 W2 P2 -41.40(14) . . . . y
Cl1 W1 W2 N2 48.3(4) . . . . y
Cl1 W1 W2 Cl3 -119.34(15) . . . . y
Cl1 W1 W2 Cl4 150.21(14) . . . . y
Cl2 W1 W2 P2 48.94(13) . . . . y
Cl2 W1 W2 N2 138.6(4) . . . . y
Cl2 W1 W2 Cl3 -29.00(14) . . . . y
Cl2 W1 W2 Cl4 -119.45(14) . . . . y
P3 W3 W4 P4 120.36(15) . . . . y
P3 W3 W4 N4 -148.2(4) . . . . y
P3 W3 W4 Cl7 42.09(14) . . . . y
P3 W3 W4 Cl8 -47.47(14) . . . . y
N3 W3 W4 P4 -146.9(3) . . . . y
N3 W3 W4 N4 -55.5(5) . . . . y
N3 W3 W4 Cl7 134.8(3) . . . . y
N3 W3 W4 Cl8 45.3(3) . . . . y
Cl5 W3 W4 P4 -47.4(2) . . . . y
Cl5 W3 W4 N4 44.0(4) . . . . y
Cl5 W3 W4 Cl7 -125.70(15) . . . . y
Cl5 W3 W4 Cl8 144.75(15) . . . . y
Cl6 W3 W4 P4 41.85(15) . . . . y
Cl6 W3 W4 N4 133.2(4) . . . . y
Cl6 W3 W4 Cl7 -36.42(15) . . . . y
Cl6 W3 W4 Cl8 -125.97(14) . . . . y
